data_4321409
loop_
_publ_author_name
'Graham A. Bowmaker'
'Hans Hartl'
'Victoria Urban'

_publ_contact_author
;
     Prof. Dr. Hans Hartl
     Institut f\"ur Chemie / Anorganische und Analytische Chemie
     Freie Universit\"at Berlin
     Fabeckstr. 34-36
     14195 Berlin
     Bundesrepublik Deutschland
;
_publ_contact_author_email hartl@chemie.fu-berlin.de
_publ_contact_author_fax '049 30 83852424'
_publ_contact_author_phone '049 30 83854003'
_publ_section_title
;
 Crystal Structures and Vibrational Spectroscopy of [NBu4][Cu(CN)X] (X =
 Br, I) and [NBu4][Cu3(CN)4].CH3CN
;
_journal_name_full 'Inorganic Chemistry'
_journal_page_first 4548
_journal_page_last 4554
_journal_paper_doi 10.1021/ic000399s
_journal_volume 39
_journal_year 2000
_chemical_formula_sum 'C34 H72 Br2 Cu2 N4'
_chemical_formula_weight 823.86
_chemical_name_systematic
;
 Tetra(n-butyl)ammonium bromo(cyano)cuprate(I)
;
_space_group_IT_number 33
_symmetry_cell_setting orthorhombic
_symmetry_space_group_name_Hall 'P 2c -2n'
_symmetry_space_group_name_H-M 'P n a 21'
_atom_sites_solution_hydrogens geom
_atom_sites_solution_primary direct
_atom_sites_solution_secondary difmap
_audit_creation_method SHELXL-97
_cell_angle_alpha 90.00
_cell_angle_beta 90.00
_cell_angle_gamma 90.00
_cell_formula_units_Z 4
_cell_length_a 17.4956(11)
_cell_length_b 12.1741(8)
_cell_length_c 19.2434(12)
_cell_measurement_reflns_used 4100
_cell_measurement_temperature 143(2)
_cell_measurement_theta_max 25.0
_cell_measurement_theta_min 4.0
_cell_volume 4098.7(5)
_computing_cell_refinement 'BRUKER SMART'
_computing_data_collection 'BRUKER SMART'
_computing_data_reduction 'BRUKER SHELXTL'
_computing_molecular_graphics ORTEP32
_computing_publication_material SHELXL-97
_computing_structure_refinement 'SHELXL-97 (Sheldrick, 1997)'
_computing_structure_solution 'SHELXS-97 (Sheldrick, 1990)'
_diffrn_ambient_temperature 143(2)
_diffrn_detector_area_resol_mean 'width 0.3 in omega'
_diffrn_measured_fraction_theta_full 0.999
_diffrn_measured_fraction_theta_max 0.999
_diffrn_measurement_device_type 'ccd area detector'
_diffrn_measurement_method 'phi and omega scans'
_diffrn_radiation_monochromator graphite
_diffrn_radiation_source 'fine-focus sealed tube'
_diffrn_radiation_type MoK\a
_diffrn_radiation_wavelength 0.71073
_diffrn_reflns_av_R_equivalents 0.0898
_diffrn_reflns_av_sigmaI/netI 0.0759
_diffrn_reflns_limit_h_max 22
_diffrn_reflns_limit_h_min -22
_diffrn_reflns_limit_k_max 15
_diffrn_reflns_limit_k_min -15
_diffrn_reflns_limit_l_max 24
_diffrn_reflns_limit_l_min -24
_diffrn_reflns_number 39470
_diffrn_reflns_theta_full 27.55
_diffrn_reflns_theta_max 27.55
_diffrn_reflns_theta_min 1.98
_diffrn_standards_interval_time 20sec/frame
_exptl_absorpt_coefficient_mu 3.013
_exptl_absorpt_correction_T_max 0.83
_exptl_absorpt_correction_T_min 0.61
_exptl_absorpt_correction_type empirical
_exptl_absorpt_process_details 'SADABS, Bruker AXS'
_exptl_crystal_colour colourless
_exptl_crystal_density_diffrn 1.335
_exptl_crystal_density_method 'not measured'
_exptl_crystal_description 'plate- and rodshaped'
_exptl_crystal_F_000 1728
_exptl_crystal_size_max 0.5
_exptl_crystal_size_mid 0.4
_exptl_crystal_size_min 0.3
_refine_diff_density_max 0.822
_refine_diff_density_min -1.285
_refine_diff_density_rms 0.098
_refine_ls_abs_structure_details 'Flack H D (1983), Acta Cryst. A39, 876-881'
_refine_ls_abs_structure_Flack 0.076(9)
_refine_ls_extinction_coef 0.00000(8)
_refine_ls_extinction_expression Fc^*^=kFc[1+0.001xFc^2^\l^3^/sin(2\q)]^-1/4^
_refine_ls_extinction_method SHELXL
_refine_ls_goodness_of_fit_ref 0.922
_refine_ls_hydrogen_treatment mixed
_refine_ls_matrix_type full
_refine_ls_number_parameters 361
_refine_ls_number_reflns 9414
_refine_ls_number_restraints 1
_refine_ls_restrained_S_all 0.922
_refine_ls_R_factor_all 0.0703
_refine_ls_R_factor_gt 0.0406
_refine_ls_shift/su_max 4.583
_refine_ls_shift/su_mean 0.013
_refine_ls_structure_factor_coef Fsqd
_refine_ls_weighting_details 'calc w=1/[\s^2^(Fo^2^)+(0.0391P)^2^+0.0000P] where P=(Fo^2^+2Fc^2^)/3'
_refine_ls_weighting_scheme calc
_refine_ls_wR_factor_gt 0.0813
_refine_ls_wR_factor_ref 0.0879
_reflns_number_gt 6546
_reflns_number_total 9414
_reflns_threshold_expression >2sigma(I)
_cod_data_source_file ic000399s_3.cif
_cod_data_source_block newra33
_cod_database_code 4321409

loop_
_symmetry_equiv_pos_as_xyz
'x, y, z'
'-x, -y, z+1/2'
'x+1/2, -y+1/2, z'
'-x+1/2, y+1/2, z+1/2'

loop_
_atom_site_label
_atom_site_type_symbol
_atom_site_fract_x
_atom_site_fract_y
_atom_site_fract_z
_atom_site_U_iso_or_equiv
_atom_site_adp_type
_atom_site_occupancy
_atom_site_symmetry_multiplicity
_atom_site_calc_flag
_atom_site_refinement_flags
_atom_site_disorder_assembly
_atom_site_disorder_group
Br1 Br 0.49704(2) 0.20669(4) -0.12184(2) 0.02237(11) Uani 1 1 d . . .
Cu1 Cu 0.50501(3) 0.21233(5) -0.24863(3) 0.02556(16) Uani 1 1 d . . .
Br2 Br 0.24997(3) 0.16971(3) -0.48857(2) 0.02453(10) Uani 1 1 d . . .
Cu2 Cu 0.25165(3) 0.19267(4) -0.36248(3) 0.02513(14) Uani 1 1 d . . .
C1 C 0.3499(2) 0.1805(3) -0.3214(2) 0.0255(11) Uiso 0.66(3) 1 d P . .
N11 N 0.3499(2) 0.1805(3) -0.3214(2) 0.0255(11) Uiso 0.34(3) 1 d P . .
N1 N 0.4087(3) 0.1859(3) -0.2927(2) 0.0289(12) Uiso 0.66(3) 1 d P . .
C11 C 0.4087(3) 0.1859(3) -0.2927(2) 0.0289(12) Uiso 0.34(3) 1 d P . .
C2 C 0.6006(3) 0.2477(3) -0.2908(2) 0.0248(12) Uiso 0.66(3) 1 d P . .
N22 N 0.6006(3) 0.2477(3) -0.2908(2) 0.0248(12) Uiso 0.34(3) 1 d P . .
N2 N 0.1568(2) 0.2295(3) -0.3200(2) 0.0255(11) Uiso 0.66(3) 1 d P . .
C22 C 0.1568(2) 0.2295(3) -0.3200(2) 0.0255(11) Uiso 0.34(3) 1 d P . .
N3 N 0.43977(19) 0.9063(3) 0.00505(19) 0.0167(8) Uani 1 1 d . . .
C311 C 0.3611(2) 0.9284(4) 0.0357(2) 0.0188(10) Uani 1 1 d . . .
H31A H 0.3253 0.8724 0.0175 0.023 Uiso 1 1 calc . . .
H31B H 0.3641 0.9185 0.0867 0.023 Uiso 1 1 calc . . .
C312 C 0.3280(2) 1.0414(4) 0.0209(2) 0.0206(10) Uani 1 1 d . . .
H31C H 0.3587 1.0980 0.0452 0.025 Uiso 1 1 calc . . .
H31D H 0.3304 1.0565 -0.0296 0.025 Uiso 1 1 calc . . .
C313 C 0.2461(3) 1.0473(4) 0.0453(3) 0.0293(11) Uani 1 1 d . . .
H31E H 0.2164 0.9893 0.0214 0.035 Uiso 1 1 calc . . .
H31F H 0.2245 1.1191 0.0313 0.035 Uiso 1 1 calc . . .
C314 C 0.2359(3) 1.0337(6) 0.1233(3) 0.0549(19) Uani 1 1 d . . .
H31G H 0.2283 0.9559 0.1342 0.082 Uiso 1 1 calc . . .
H31H H 0.1912 1.0758 0.1385 0.082 Uiso 1 1 calc . . .
H31I H 0.2816 1.0608 0.1473 0.082 Uiso 1 1 calc . . .
C321 C 0.4383(2) 0.9118(4) -0.0741(2) 0.0190(9) Uani 1 1 d . . .
H32A H 0.4267 0.9882 -0.0882 0.023 Uiso 1 1 calc . . .
H32B H 0.4900 0.8938 -0.0918 0.023 Uiso 1 1 calc . . .
C322 C 0.3811(2) 0.8359(4) -0.1086(2) 0.0186(9) Uani 1 1 d . . .
H32C H 0.3287 0.8551 -0.0934 0.022 Uiso 1 1 calc . . .
H32D H 0.3914 0.7590 -0.0948 0.022 Uiso 1 1 calc . . .
C323 C 0.3873(2) 0.8472(4) -0.1878(2) 0.0217(9) Uani 1 1 d . . .
H32E H 0.3819 0.9256 -0.2006 0.026 Uiso 1 1 calc . . .
H32F H 0.4387 0.8226 -0.2028 0.026 Uiso 1 1 calc . . .
C324 C 0.3268(3) 0.7804(4) -0.2261(2) 0.0289(11) Uani 1 1 d . . .
H32G H 0.3337 0.7023 -0.2157 0.043 Uiso 1 1 calc . . .
H32H H 0.3320 0.7924 -0.2763 0.043 Uiso 1 1 calc . . .
H32I H 0.2759 0.8038 -0.2110 0.043 Uiso 1 1 calc . . .
C331 C 0.4620(3) 0.7906(4) 0.0309(2) 0.0202(10) Uani 1 1 d . . .
H33A H 0.4693 0.7935 0.0819 0.024 Uiso 1 1 calc . . .
H33B H 0.4190 0.7399 0.0215 0.024 Uiso 1 1 calc . . .
C332 C 0.5341(3) 0.7431(4) -0.0020(3) 0.0287(12) Uani 1 1 d . . .
H33C H 0.5772 0.7950 0.0040 0.034 Uiso 1 1 calc . . .
H33D H 0.5259 0.7317 -0.0524 0.034 Uiso 1 1 calc . . .
C333 C 0.5530(3) 0.6339(5) 0.0330(3) 0.0323(12) Uani 1 1 d . . .
H33E H 0.6044 0.6102 0.0175 0.039 Uiso 1 1 calc . . .
H33F H 0.5553 0.6456 0.0838 0.039 Uiso 1 1 calc . . .
C334 C 0.4971(4) 0.5425(5) 0.0183(3) 0.0501(16) Uani 1 1 d . . .
H33G H 0.4487 0.5578 0.0421 0.075 Uiso 1 1 calc . . .
H33H H 0.5181 0.4729 0.0352 0.075 Uiso 1 1 calc . . .
H33I H 0.4882 0.5376 -0.0318 0.075 Uiso 1 1 calc . . .
C341 C 0.4971(3) 0.9929(4) 0.0278(2) 0.0210(11) Uani 1 1 d . . .
H34A H 0.4857 1.0622 0.0029 0.025 Uiso 1 1 calc . . .
H34B H 0.5488 0.9689 0.0135 0.025 Uiso 1 1 calc . . .
C342 C 0.4981(3) 1.0164(4) 0.1060(2) 0.0249(12) Uani 1 1 d . . .
H34C H 0.4483 1.0478 0.1203 0.030 Uiso 1 1 calc . . .
H34D H 0.5059 0.9470 0.1318 0.030 Uiso 1 1 calc . . .
C343 C 0.5621(3) 1.0969(5) 0.1235(2) 0.0303(12) Uani 1 1 d . . .
H34E H 0.5644 1.1055 0.1746 0.036 Uiso 1 1 calc . . .
H34F H 0.6112 1.0647 0.1083 0.036 Uiso 1 1 calc . . .
C344 C 0.5539(3) 1.2088(4) 0.0913(3) 0.0315(12) Uani 1 1 d . . .
H34G H 0.5478 1.2013 0.0409 0.047 Uiso 1 1 calc . . .
H34H H 0.5997 1.2524 0.1012 0.047 Uiso 1 1 calc . . .
H34I H 0.5090 1.2457 0.1108 0.047 Uiso 1 1 calc . . .
N4 N 0.23754(17) 0.8735(3) 0.37439(18) 0.0153(7) Uani 1 1 d . . .
C411 C 0.1646(2) 0.9389(3) 0.3653(2) 0.0160(9) Uani 1 1 d . . .
H41A H 0.1726 1.0125 0.3859 0.019 Uiso 1 1 calc . . .
H41B H 0.1237 0.9023 0.3924 0.019 Uiso 1 1 calc . . .
C412 C 0.1363(3) 0.9538(4) 0.2909(2) 0.0194(10) Uani 1 1 d . . .
H41C H 0.1335 0.8817 0.2672 0.023 Uiso 1 1 calc . . .
H41D H 0.1721 1.0013 0.2647 0.023 Uiso 1 1 calc . . .
C413 C 0.0569(3) 1.0070(4) 0.2932(2) 0.0230(10) Uani 1 1 d . . .
H41E H 0.0216 0.9579 0.3187 0.028 Uiso 1 1 calc . . .
H41F H 0.0602 1.0770 0.3192 0.028 Uiso 1 1 calc . . .
C414 C 0.0243(3) 1.0296(5) 0.2211(3) 0.0329(13) Uani 1 1 d . . .
H41G H 0.0562 1.0841 0.1974 0.049 Uiso 1 1 calc . . .
H41H H -0.0279 1.0580 0.2256 0.049 Uiso 1 1 calc . . .
H41I H 0.0236 0.9614 0.1941 0.049 Uiso 1 1 calc . . .
C421 C 0.2621(2) 0.8834(4) 0.4500(2) 0.0177(10) Uani 1 1 d . . .
H42A H 0.2794 0.9596 0.4585 0.021 Uiso 1 1 calc . . .
H42B H 0.3063 0.8343 0.4579 0.021 Uiso 1 1 calc . . .
C422 C 0.2001(2) 0.8553(4) 0.5028(2) 0.0227(10) Uani 1 1 d . . .
H42C H 0.1823 0.7791 0.4951 0.027 Uiso 1 1 calc . . .
H42D H 0.1560 0.9052 0.4965 0.027 Uiso 1 1 calc . . .
C423 C 0.2312(3) 0.8666(4) 0.5766(3) 0.0276(11) Uani 1 1 d . . .
H42E H 0.2687 0.8072 0.5853 0.033 Uiso 1 1 calc . . .
H42F H 0.2583 0.9377 0.5809 0.033 Uiso 1 1 calc . . .
C424 C 0.1685(3) 0.8610(5) 0.6310(3) 0.0463(15) Uani 1 1 d . . .
H42G H 0.1343 0.9241 0.6257 0.069 Uiso 1 1 calc . . .
H42H H 0.1914 0.8622 0.6775 0.069 Uiso 1 1 calc . . .
H42I H 0.1393 0.7929 0.6250 0.069 Uiso 1 1 calc . . .
C431 C 0.3022(2) 0.9170(4) 0.3290(2) 0.0159(9) Uani 1 1 d . . .
H43A H 0.3493 0.8762 0.3410 0.019 Uiso 1 1 calc . . .
H43B H 0.2899 0.8999 0.2800 0.019 Uiso 1 1 calc . . .
C432 C 0.3194(3) 1.0384(4) 0.3340(2) 0.0211(10) Uani 1 1 d . . .
H43C H 0.3338 1.0574 0.3823 0.025 Uiso 1 1 calc . . .
H43D H 0.2734 1.0814 0.3214 0.025 Uiso 1 1 calc . . .
C433 C 0.3850(2) 1.0668(4) 0.2847(2) 0.0219(10) Uani 1 1 d . . .
H43E H 0.4322 1.0297 0.3009 0.026 Uiso 1 1 calc . . .
H43F H 0.3730 1.0384 0.2378 0.026 Uiso 1 1 calc . . .
C434 C 0.3995(3) 1.1890(4) 0.2802(3) 0.0286(11) Uani 1 1 d . . .
H43G H 0.3535 1.2258 0.2628 0.043 Uiso 1 1 calc . . .
H43H H 0.4422 1.2029 0.2486 0.043 Uiso 1 1 calc . . .
H43I H 0.4120 1.2174 0.3265 0.043 Uiso 1 1 calc . . .
C441 C 0.2225(3) 0.7547(4) 0.3537(3) 0.0200(11) Uani 1 1 d . . .
H44A H 0.2096 0.7526 0.3037 0.024 Uiso 1 1 calc . . .
H44B H 0.1773 0.7280 0.3797 0.024 Uiso 1 1 calc . . .
C442 C 0.2891(2) 0.6761(3) 0.3669(2) 0.0188(10) Uani 1 1 d . . .
H44C H 0.3364 0.7070 0.3467 0.023 Uiso 1 1 calc . . .
H44D H 0.2970 0.6679 0.4176 0.023 Uiso 1 1 calc . . .
C443 C 0.2734(3) 0.5640(4) 0.3350(2) 0.0236(11) Uani 1 1 d . . .
H44E H 0.2258 0.5336 0.3551 0.028 Uiso 1 1 calc . . .
H44F H 0.2657 0.5724 0.2843 0.028 Uiso 1 1 calc . . .
C444 C 0.3387(3) 0.4844(4) 0.3480(3) 0.0372(13) Uani 1 1 d . . .
H44G H 0.3861 0.5147 0.3286 0.056 Uiso 1 1 calc . . .
H44H H 0.3274 0.4140 0.3255 0.056 Uiso 1 1 calc . . .
H44I H 0.3449 0.4732 0.3981 0.056 Uiso 1 1 calc . . .

loop_
_atom_site_aniso_label
_atom_site_aniso_U_11
_atom_site_aniso_U_22
_atom_site_aniso_U_33
_atom_site_aniso_U_23
_atom_site_aniso_U_13
_atom_site_aniso_U_12
Br1 0.0229(2) 0.0319(2) 0.0123(2) 0.0044(2) 0.0017(2) 0.0011(2)
Cu1 0.0264(3) 0.0345(3) 0.0158(4) -0.0006(2) 0.0005(3) 0.0051(3)
Br2 0.0322(2) 0.0287(2) 0.0127(2) -0.0046(2) -0.0011(2) 0.0075(2)
Cu2 0.0274(3) 0.0331(3) 0.0149(3) -0.0010(2) -0.0023(3) 0.0020(3)
N3 0.0193(17) 0.0246(19) 0.0061(19) 0.0035(17) 0.0025(16) -0.0030(15)
C311 0.019(2) 0.029(3) 0.008(2) 0.0014(17) 0.0027(17) -0.0018(19)
C312 0.031(2) 0.025(2) 0.007(2) 0.0022(18) -0.0022(19) 0.0008(19)
C313 0.032(3) 0.037(3) 0.019(2) 0.004(2) -0.004(2) 0.001(2)
C314 0.049(4) 0.090(5) 0.025(3) 0.025(3) 0.025(3) 0.033(3)
C321 0.024(2) 0.028(2) 0.005(2) 0.0007(18) 0.0033(18) -0.0016(19)
C322 0.024(2) 0.025(2) 0.007(2) 0.0037(18) 0.0033(17) -0.0053(18)
C323 0.022(2) 0.035(3) 0.008(2) 0.003(2) 0.001(2) -0.0038(18)
C324 0.031(3) 0.043(3) 0.013(3) -0.001(2) -0.003(2) 0.000(2)
C331 0.024(2) 0.022(3) 0.014(3) 0.0030(19) 0.0023(19) 0.001(2)
C332 0.028(3) 0.036(3) 0.022(3) 0.008(2) 0.004(2) 0.007(2)
C333 0.033(3) 0.043(3) 0.021(3) -0.002(2) 0.001(2) 0.011(2)
C334 0.069(4) 0.033(3) 0.048(4) 0.003(3) 0.002(4) 0.006(3)
C341 0.020(2) 0.030(3) 0.013(3) 0.0023(19) 0.002(2) -0.005(2)
C342 0.033(3) 0.035(3) 0.006(2) 0.001(2) 0.000(2) -0.005(2)
C343 0.030(3) 0.047(3) 0.013(3) -0.004(2) -0.008(2) -0.003(2)
C344 0.034(3) 0.039(3) 0.022(3) -0.009(2) -0.001(2) -0.003(2)
N4 0.0155(17) 0.0215(17) 0.0088(18) -0.0006(15) -0.0003(16) -0.0007(14)
C411 0.017(2) 0.026(2) 0.006(2) -0.0001(17) 0.0008(17) 0.0020(17)
C412 0.026(2) 0.025(2) 0.007(2) -0.0020(18) -0.0030(18) 0.002(2)
C413 0.022(2) 0.034(3) 0.013(2) 0.0044(19) -0.0020(18) 0.003(2)
C414 0.032(3) 0.047(3) 0.019(3) 0.009(2) -0.008(2) 0.010(2)
C421 0.020(2) 0.025(2) 0.008(2) -0.0011(17) -0.0045(17) 0.001(2)
C422 0.021(2) 0.038(3) 0.009(2) 0.004(2) 0.001(2) -0.0015(19)
C423 0.036(3) 0.035(3) 0.011(2) 0.004(2) -0.001(2) 0.001(2)
C424 0.043(3) 0.085(5) 0.011(3) 0.008(3) 0.005(2) 0.004(3)
C431 0.016(2) 0.028(2) 0.004(2) -0.0003(16) 0.0024(17) -0.0005(18)
C432 0.029(3) 0.024(2) 0.011(2) -0.0012(18) 0.0053(18) -0.0008(19)
C433 0.020(2) 0.030(3) 0.015(2) -0.0017(19) -0.0022(19) -0.0018(19)
C434 0.023(2) 0.037(3) 0.026(3) 0.012(2) 0.002(2) -0.001(2)
C441 0.019(2) 0.026(3) 0.015(3) -0.0031(17) 0.0006(19) -0.0019(17)
C442 0.021(2) 0.022(2) 0.013(3) 0.0019(18) 0.0023(19) -0.0009(18)
C443 0.028(2) 0.026(2) 0.017(3) -0.0033(18) -0.0008(19) -0.0018(19)
C444 0.045(3) 0.028(3) 0.038(3) -0.011(2) -0.005(3) 0.006(2)

loop_
_atom_type_symbol
_atom_type_description
_atom_type_scat_dispersion_real
_atom_type_scat_dispersion_imag
_atom_type_scat_source
C C 0.0033 0.0016 'International Tables Vol C Tables 4.2.6.8 and 6.1.1.4'
H H 0.0000 0.0000 'International Tables Vol C Tables 4.2.6.8 and 6.1.1.4'
N N 0.0061 0.0033 'International Tables Vol C Tables 4.2.6.8 and 6.1.1.4'
Cu Cu 0.3201 1.2651 'International Tables Vol C Tables 4.2.6.8 and 6.1.1.4'
Br Br -0.2901 2.4595 'International Tables Vol C Tables 4.2.6.8 and 6.1.1.4'

loop_
_geom_angle_atom_site_label_1
_geom_angle_atom_site_label_2
_geom_angle_atom_site_label_3
_geom_angle
_geom_angle_site_symmetry_1
_geom_angle_site_symmetry_3
_geom_angle_publ_flag
C2 Cu1 N1 128.4(2) . . ?
C2 Cu1 Br1 118.73(14) . . ?
N1 Cu1 Br1 112.81(13) . . ?
C1 Cu2 N2 129.0(2) . . ?
C1 Cu2 Br2 114.54(14) . . ?
N2 Cu2 Br2 116.29(14) . . ?
N1 C1 Cu2 171.6(4) . . ?
C1 N1 Cu1 173.3(4) . . ?
C22 C2 N2 0.0(6) 3 3 ?
C22 C2 Cu1 176.2(4) 3 . ?
N2 C2 Cu1 176.2(4) 3 . ?
N22 N2 C2 0.0(6) 3_455 3_455 ?
N22 N2 Cu2 176.5(4) 3_455 . ?
C2 N2 Cu2 176.5(4) 3_455 . ?
C341 N3 C311 111.3(3) . . ?
C341 N3 C321 105.6(3) . . ?
C311 N3 C321 111.4(3) . . ?
C341 N3 C331 112.0(3) . . ?
C311 N3 C331 105.3(3) . . ?
C321 N3 C331 111.4(3) . . ?
C312 C311 N3 115.6(3) . . ?
C313 C312 C311 110.3(4) . . ?
C312 C313 C314 114.4(4) . . ?
C322 C321 N3 115.0(3) . . ?
C321 C322 C323 109.5(3) . . ?
C324 C323 C322 112.6(4) . . ?
C332 C331 N3 114.9(4) . . ?
C331 C332 C333 109.1(4) . . ?
C334 C333 C332 114.8(4) . . ?
N3 C341 C342 114.8(4) . . ?
C343 C342 C341 110.2(4) . . ?
C344 C343 C342 114.9(4) . . ?
C411 N4 C421 107.8(3) . . ?
C411 N4 C441 108.9(3) . . ?
C421 N4 C441 111.9(3) . . ?
C411 N4 C431 112.1(3) . . ?
C421 N4 C431 108.1(3) . . ?
C441 N4 C431 108.0(3) . . ?
N4 C411 C412 116.4(3) . . ?
C411 C412 C413 108.4(3) . . ?
C414 C413 C412 112.9(4) . . ?
N4 C421 C422 114.7(3) . . ?
C421 C422 C423 110.3(4) . . ?
C424 C423 C422 112.3(4) . . ?
C432 C431 N4 116.8(3) . . ?
C431 C432 C433 109.3(3) . . ?
C434 C433 C432 112.5(4) . . ?
N4 C441 C442 114.8(3) . . ?
C443 C442 C441 110.9(4) . . ?
C444 C443 C442 111.7(4) . . ?

loop_
_geom_bond_atom_site_label_1
_geom_bond_atom_site_label_2
_geom_bond_distance
_geom_bond_site_symmetry_2
_geom_bond_publ_flag
Br1 Cu1 2.4448(6) . ?
Cu1 C2 1.908(5) . ?
Cu1 N1 1.914(5) . ?
Br2 Cu2 2.4427(7) . ?
Cu2 C1 1.898(4) . ?
Cu2 N2 1.902(4) . ?
C1 N1 1.169(5) . ?
C2 C22 1.167(5) 3 ?
C2 N2 1.167(5) 3 ?
N2 N22 1.167(5) 3_455 ?
N2 C2 1.167(5) 3_455 ?
N3 C341 1.520(6) . ?
N3 C311 1.521(5) . ?
N3 C321 1.526(5) . ?
N3 C331 1.544(6) . ?
C311 C312 1.520(6) . ?
C312 C313 1.510(6) . ?
C313 C314 1.520(7) . ?
C321 C322 1.515(6) . ?
C322 C323 1.533(6) . ?
C323 C324 1.526(6) . ?
C331 C332 1.524(7) . ?
C332 C333 1.527(7) . ?
C333 C334 1.507(8) . ?
C341 C342 1.532(5) . ?
C342 C343 1.526(7) . ?
C343 C344 1.504(7) . ?
N4 C411 1.514(5) . ?
N4 C421 1.522(5) . ?
N4 C441 1.522(6) . ?
N4 C431 1.524(5) . ?
C411 C412 1.528(6) . ?
C412 C413 1.532(6) . ?
C413 C414 1.526(6) . ?
C421 C422 1.524(6) . ?
C422 C423 1.527(7) . ?
C423 C424 1.519(7) . ?
C431 C432 1.511(6) . ?
C432 C433 1.529(6) . ?
C433 C434 1.511(6) . ?
C441 C442 1.529(6) . ?
C442 C443 1.521(6) . ?
C443 C444 1.519(7) . ?

loop_
_geom_torsion_atom_site_label_1
_geom_torsion_atom_site_label_2
_geom_torsion_atom_site_label_3
_geom_torsion_atom_site_label_4
_geom_torsion
_geom_torsion_site_symmetry_1
_geom_torsion_site_symmetry_2
_geom_torsion_site_symmetry_3
_geom_torsion_site_symmetry_4
_geom_torsion_publ_flag
N2 Cu2 C1 N1 -51(3) . . . . ?
Br2 Cu2 C1 N1 124(3) . . . . ?
Cu2 C1 N1 Cu1 -38(6) . . . . ?
C2 Cu1 N1 C1 -68(3) . . . . ?
Br1 Cu1 N1 C1 109(3) . . . . ?
N1 Cu1 C2 C22 13(6) . . . 3 ?
Br1 Cu1 C2 C22 -163(6) . . . 3 ?
N1 Cu1 C2 N2 13(6) . . . 3 ?
Br1 Cu1 C2 N2 -163(6) . . . 3 ?
C1 Cu2 N2 N22 -2(7) . . . 3_455 ?
Br2 Cu2 N2 N22 -178(100) . . . 3_455 ?
C1 Cu2 N2 C2 -2(7) . . . 3_455 ?
Br2 Cu2 N2 C2 -178(100) . . . 3_455 ?
C341 N3 C311 C312 55.2(5) . . . . ?
C321 N3 C311 C312 -62.3(4) . . . . ?
C331 N3 C311 C312 176.7(4) . . . . ?
N3 C311 C312 C313 172.1(3) . . . . ?
C311 C312 C313 C314 63.5(6) . . . . ?
C341 N3 C321 C322 -176.8(4) . . . . ?
C311 N3 C321 C322 -55.8(5) . . . . ?
C331 N3 C321 C322 61.5(5) . . . . ?
N3 C321 C322 C323 -178.3(3) . . . . ?
C321 C322 C323 C324 -175.1(4) . . . . ?
C341 N3 C331 C332 -67.6(5) . . . . ?
C311 N3 C331 C332 171.3(4) . . . . ?
C321 N3 C331 C332 50.4(5) . . . . ?
N3 C331 C332 C333 174.9(4) . . . . ?
C331 C332 C333 C334 68.3(6) . . . . ?
C311 N3 C341 C342 48.9(5) . . . . ?
C321 N3 C341 C342 169.9(4) . . . . ?
C331 N3 C341 C342 -68.7(5) . . . . ?
N3 C341 C342 C343 175.2(4) . . . . ?
C341 C342 C343 C344 63.2(6) . . . . ?
C421 N4 C411 C412 171.3(4) . . . . ?
C441 N4 C411 C412 -67.0(4) . . . . ?
C431 N4 C411 C412 52.5(5) . . . . ?
N4 C411 C412 C413 172.0(3) . . . . ?
C411 C412 C413 C414 177.9(4) . . . . ?
C411 N4 C421 C422 52.0(4) . . . . ?
C441 N4 C421 C422 -67.8(4) . . . . ?
C431 N4 C421 C422 173.4(3) . . . . ?
N4 C421 C422 C423 179.3(4) . . . . ?
C421 C422 C423 C424 169.1(4) . . . . ?
C411 N4 C431 C432 52.0(4) . . . . ?
C421 N4 C431 C432 -66.7(4) . . . . ?
C441 N4 C431 C432 172.0(3) . . . . ?
N4 C431 C432 C433 -179.5(3) . . . . ?
C431 C432 C433 C434 173.1(4) . . . . ?
C411 N4 C441 C442 -174.3(3) . . . . ?
C421 N4 C441 C442 -55.2(5) . . . . ?
C431 N4 C441 C442 63.7(4) . . . . ?
N4 C441 C442 C443 -171.5(4) . . . . ?
C441 C442 C443 C444 -179.6(4) . . . . ?
